data_4107180
loop_
_publ_author_name
'Ourida Saidi'
'Jameel Marafie'
'Araminta E. W. Ledger'
'Po Man Liu'
'Mary F. Mahon'
'Gabriele Kociok-K\"ohn'
'Michael K. Whittlesey'
'Christopher G. Frost'

_publ_section_title
;
 Ruthenium-Catalyzed Meta Sulfonation of 2-Phenylpyridines
;
_journal_name_full 'Journal of the American Chemical Society'
_journal_page_first 19298
_journal_page_last 19301
_journal_paper_doi 10.1021/ja208286b
_journal_volume 133
_journal_year 2011
_chemical_formula_sum 'C18 H15 N O2 S'
_chemical_formula_weight 309.37
_chemical_name_systematic
; 
 ? 
;
_space_group_IT_number 14
_symmetry_cell_setting monoclinic
_symmetry_space_group_name_Hall '-P 2yab'
_symmetry_space_group_name_H-M 'P 1 21/a 1'
_atom_sites_solution_hydrogens geom
_atom_sites_solution_primary direct
_atom_sites_solution_secondary difmap
_audit_creation_method SHELXL-97
_cell_angle_alpha 90.00
_cell_angle_beta 104.500(1)
_cell_angle_gamma 90.00
_cell_formula_units_Z 4
_cell_length_a 12.0800(2)
_cell_length_b 6.5760(1)
_cell_length_c 19.2930(4)
_cell_measurement_reflns_used 18315
_cell_measurement_temperature 150(2)
_cell_measurement_theta_max 27.485
_cell_measurement_theta_min 2.910
_cell_volume 1483.78(5)
_computing_cell_refinement 'HKL Scalepack (Otwinowski & Minor 1997)'
_computing_data_collection 'Collect (Bruker AXS BV 1997-2004)'
_computing_data_reduction 'Denzo & Scalepack (Otwinowski, Minor 1997)'
_computing_molecular_graphics 'ORTEX (P.McArdle 1995)'
_computing_publication_material 'SHELXL-97/2 (Sheldrick 1997)'
_computing_structure_refinement 'SHELXL-97/2 (Sheldrick 1997)'
_computing_structure_solution 'SHELXS-97 (Sheldrick 1990)'
_diffrn_ambient_temperature 150(2)
_diffrn_measured_fraction_theta_full 0.997
_diffrn_measured_fraction_theta_max 0.997
_diffrn_measurement_device_type '95mm CCD camera on \k-goniostat'
_diffrn_measurement_method CCD
_diffrn_radiation_monochromator 'horizonally mounted graphite crystal'
_diffrn_radiation_source 'fine-focus sealed tube'
_diffrn_radiation_type MoK\a
_diffrn_radiation_wavelength 0.71073
_diffrn_reflns_av_R_equivalents 0.0457
_diffrn_reflns_av_sigmaI/netI 0.0320
_diffrn_reflns_limit_h_max 15
_diffrn_reflns_limit_h_min -15
_diffrn_reflns_limit_k_max 8
_diffrn_reflns_limit_k_min -8
_diffrn_reflns_limit_l_max 25
_diffrn_reflns_limit_l_min -25
_diffrn_reflns_number 24599
_diffrn_reflns_theta_full 27.46
_diffrn_reflns_theta_max 27.46
_diffrn_reflns_theta_min 3.55
_exptl_absorpt_coefficient_mu 0.225
_exptl_absorpt_correction_T_max 0.937
_exptl_absorpt_correction_T_min 0.882
_exptl_absorpt_correction_type multi-scan
_exptl_absorpt_process_details
;
multi-scan from symmetry-related measurements 
 Sortav (Blessing 1995)
;
_exptl_crystal_colour colorless
_exptl_crystal_density_diffrn 1.385
_exptl_crystal_description tabloid
_exptl_crystal_F_000 648
_exptl_crystal_size_max 0.50
_exptl_crystal_size_mid 0.50
_exptl_crystal_size_min 0.10
_refine_diff_density_max 0.294
_refine_diff_density_min -0.421
_refine_diff_density_rms 0.054
_refine_ls_extinction_method none
_refine_ls_goodness_of_fit_ref 1.062
_refine_ls_hydrogen_treatment constr
_refine_ls_matrix_type full
_refine_ls_number_parameters 200
_refine_ls_number_reflns 3390
_refine_ls_number_restraints 0
_refine_ls_restrained_S_all 1.062
_refine_ls_R_factor_all 0.0506
_refine_ls_R_factor_gt 0.0391
_refine_ls_shift/su_max 0.000
_refine_ls_shift/su_mean 0.000
_refine_ls_structure_factor_coef Fsqd
_refine_ls_weighting_details 'calc w=1/[\s^2^(Fo^2^)+(0.0460P)^2^+0.6748P] where P=(Fo^2^+2Fc^2^)/3'
_refine_ls_weighting_scheme calc
_refine_ls_wR_factor_gt 0.0941
_refine_ls_wR_factor_ref 0.1002
_reflns_number_gt 2802
_reflns_number_total 3390
_reflns_threshold_expression >2sigma(I)
_cod_data_source_file ja208286b_si_002.cif
_cod_data_source_block k10cgf1
_cod_database_code 4107180

loop_
_symmetry_equiv_pos_as_xyz
'x, y, z'
'-x+1/2, y+1/2, -z'
'-x, -y, -z'
'x-1/2, -y-1/2, z'

loop_
_atom_site_label
_atom_site_type_symbol
_atom_site_fract_x
_atom_site_fract_y
_atom_site_fract_z
_atom_site_U_iso_or_equiv
_atom_site_adp_type
_atom_site_occupancy
_atom_site_symmetry_multiplicity
_atom_site_calc_flag
_atom_site_refinement_flags
S1 S 0.48580(3) -0.14620(6) 0.298901(19) 0.02224(12) Uani 1 1 d .
O1 O 0.38207(9) -0.02991(18) 0.28825(6) 0.0306(3) Uani 1 1 d .
O2 O 0.49492(10) -0.33448(17) 0.33800(6) 0.0289(3) Uani 1 1 d .
N1 N 0.68393(12) -0.6275(2) 0.06749(7) 0.0300(3) Uani 1 1 d .
C1 C 0.60134(12) 0.0092(2) 0.34264(7) 0.0210(3) Uani 1 1 d .
C2 C 0.58062(13) 0.2081(2) 0.35976(8) 0.0253(3) Uani 1 1 d .
H2 H 0.5062 0.2648 0.3441 0.030 Uiso 1 1 calc R
C3 C 0.67024(14) 0.3232(2) 0.40014(8) 0.0281(3) Uani 1 1 d .
H3 H 0.6562 0.4586 0.4128 0.034 Uiso 1 1 calc R
C4 C 0.78007(14) 0.2440(3) 0.42233(8) 0.0286(4) Uani 1 1 d .
C5 C 0.79922(13) 0.0455(3) 0.40236(9) 0.0300(4) Uani 1 1 d .
H5 H 0.8743 -0.0092 0.4161 0.036 Uiso 1 1 calc R
C6 C 0.71127(13) -0.0730(3) 0.36308(8) 0.0270(3) Uani 1 1 d .
H6 H 0.7253 -0.2082 0.3502 0.032 Uiso 1 1 calc R
C7 C 0.87580(16) 0.3706(3) 0.46644(10) 0.0389(4) Uani 1 1 d .
H7A H 0.9137 0.4443 0.4347 0.058 Uiso 1 1 calc R
H7B H 0.9312 0.2820 0.4983 0.058 Uiso 1 1 calc R
H7C H 0.8448 0.4682 0.4951 0.058 Uiso 1 1 calc R
C8 C 0.51068(12) -0.2015(2) 0.21442(8) 0.0224(3) Uani 1 1 d .
C9 C 0.46659(13) -0.0730(2) 0.15694(8) 0.0249(3) Uani 1 1 d .
H9 H 0.4237 0.0443 0.1624 0.030 Uiso 1 1 calc R
C10 C 0.48719(13) -0.1214(2) 0.09127(8) 0.0269(3) Uani 1 1 d .
H10 H 0.4577 -0.0363 0.0511 0.032 Uiso 1 1 calc R
C11 C 0.55017(13) -0.2924(3) 0.08354(8) 0.0254(3) Uani 1 1 d .
H11 H 0.5627 -0.3231 0.0380 0.031 Uiso 1 1 calc R
C12 C 0.59560(12) -0.4204(2) 0.14155(8) 0.0222(3) Uani 1 1 d .
C13 C 0.57473(12) -0.3727(2) 0.20771(8) 0.0228(3) Uani 1 1 d .
H13 H 0.6043 -0.4571 0.2481 0.027 Uiso 1 1 calc R
C14 C 0.66333(12) -0.6047(2) 0.13249(8) 0.0234(3) Uani 1 1 d .
C15 C 0.70351(13) -0.7433(2) 0.18767(9) 0.0278(3) Uani 1 1 d .
H15 H 0.6874 -0.7242 0.2330 0.033 Uiso 1 1 calc R
C16 C 0.76720(14) -0.9090(3) 0.17595(9) 0.0327(4) Uani 1 1 d .
H16 H 0.7958 -1.0045 0.2131 0.039 Uiso 1 1 calc R
C17 C 0.78839(14) -0.9330(3) 0.10926(10) 0.0335(4) Uani 1 1 d .
H17 H 0.8316 -1.0453 0.0995 0.040 Uiso 1 1 calc R
C18 C 0.74525(14) -0.7900(3) 0.05730(9) 0.0332(4) Uani 1 1 d .
H18 H 0.7598 -0.8074 0.0115 0.040 Uiso 1 1 calc R

loop_
_atom_site_aniso_label
_atom_site_aniso_U_11
_atom_site_aniso_U_22
_atom_site_aniso_U_33
_atom_site_aniso_U_23
_atom_site_aniso_U_13
_atom_site_aniso_U_12
S1 0.0221(2) 0.0232(2) 0.0226(2) -0.00131(14) 0.00776(14) -0.00006(14)
O1 0.0228(6) 0.0369(7) 0.0324(6) -0.0046(5) 0.0076(4) 0.0051(5)
O2 0.0360(6) 0.0243(6) 0.0294(6) 0.0010(5) 0.0140(5) -0.0037(5)
N1 0.0290(7) 0.0359(8) 0.0256(7) -0.0062(6) 0.0077(5) 0.0022(6)
C1 0.0235(7) 0.0232(7) 0.0175(7) 0.0001(6) 0.0074(5) -0.0014(6)
C2 0.0281(8) 0.0241(8) 0.0246(8) 0.0012(6) 0.0084(6) 0.0032(6)
C3 0.0366(9) 0.0231(8) 0.0260(8) -0.0031(6) 0.0105(7) -0.0029(7)
C4 0.0292(8) 0.0375(10) 0.0215(7) -0.0043(7) 0.0113(6) -0.0078(7)
C5 0.0223(8) 0.0404(10) 0.0286(8) -0.0036(7) 0.0089(6) 0.0017(7)
C6 0.0269(8) 0.0277(8) 0.0279(8) -0.0029(7) 0.0099(6) 0.0036(6)
C7 0.0353(9) 0.0515(12) 0.0312(9) -0.0132(8) 0.0111(7) -0.0136(8)
C8 0.0207(7) 0.0246(8) 0.0219(7) -0.0028(6) 0.0051(6) -0.0028(6)
C9 0.0229(7) 0.0241(8) 0.0272(8) 0.0003(6) 0.0055(6) 0.0010(6)
C10 0.0273(8) 0.0296(9) 0.0226(8) 0.0038(6) 0.0040(6) 0.0001(6)
C11 0.0236(7) 0.0312(8) 0.0222(7) -0.0008(6) 0.0071(6) -0.0036(6)
C12 0.0187(7) 0.0241(8) 0.0238(7) -0.0023(6) 0.0053(6) -0.0030(6)
C13 0.0229(7) 0.0236(8) 0.0213(7) -0.0004(6) 0.0041(6) -0.0011(6)
C14 0.0186(7) 0.0263(8) 0.0252(7) -0.0062(6) 0.0057(6) -0.0047(6)
C15 0.0287(8) 0.0263(8) 0.0303(8) -0.0024(7) 0.0108(6) -0.0018(6)
C16 0.0296(9) 0.0282(9) 0.0403(10) -0.0002(7) 0.0085(7) 0.0024(7)
C17 0.0259(8) 0.0315(9) 0.0435(10) -0.0106(8) 0.0092(7) 0.0020(7)
C18 0.0288(8) 0.0423(10) 0.0295(8) -0.0098(8) 0.0090(7) 0.0032(7)

loop_
_atom_type_symbol
_atom_type_description
_atom_type_scat_dispersion_real
_atom_type_scat_dispersion_imag
_atom_type_scat_source
C C 0.0033 0.0016 'International Tables Vol C Tables 4.2.6.8 and 6.1.1.4'
H H 0.0000 0.0000 'International Tables Vol C Tables 4.2.6.8 and 6.1.1.4'
S S 0.1246 0.1234 'International Tables Vol C Tables 4.2.6.8 and 6.1.1.4'
O O 0.0106 0.0060 'International Tables Vol C Tables 4.2.6.8 and 6.1.1.4'
N N 0.0061 0.0033 'International Tables Vol C Tables 4.2.6.8 and 6.1.1.4'

loop_
_geom_angle_atom_site_label_1
_geom_angle_atom_site_label_2
_geom_angle_atom_site_label_3
_geom_angle
O1 S1 O2 118.81(7)
O1 S1 C1 108.48(7)
O2 S1 C1 107.45(7)
O1 S1 C8 108.72(7)
O2 S1 C8 107.33(7)
C1 S1 C8 105.26(7)
C18 N1 C14 117.54(14)
C2 C1 C6 120.88(14)
C2 C1 S1 119.44(12)
C6 C1 S1 119.58(12)
C1 C2 C3 119.05(15)
C1 C2 H2 120.5
C3 C2 H2 120.5
C2 C3 C4 121.25(15)
C2 C3 H3 119.4
C4 C3 H3 119.4
C3 C4 C5 118.46(15)
C3 C4 C7 120.44(16)
C5 C4 C7 121.10(16)
C6 C5 C4 121.39(15)
C6 C5 H5 119.3
C4 C5 H5 119.3
C5 C6 C1 118.92(15)
C5 C6 H6 120.5
C1 C6 H6 120.5
C4 C7 H7A 109.5
C4 C7 H7B 109.5
H7A C7 H7B 109.5
C4 C7 H7C 109.5
H7A C7 H7C 109.5
H7B C7 H7C 109.5
C9 C8 C13 121.94(14)
C9 C8 S1 119.41(12)
C13 C8 S1 118.65(11)
C10 C9 C8 117.93(14)
C10 C9 H9 121.0
C8 C9 H9 121.0
C11 C10 C9 120.86(14)
C11 C10 H10 119.6
C9 C10 H10 119.6
C10 C11 C12 121.22(14)
C10 C11 H11 119.4
C12 C11 H11 119.4
C13 C12 C11 118.12(14)
C13 C12 C14 121.17(13)
C11 C12 C14 120.70(13)
C8 C13 C12 119.93(14)
C8 C13 H13 120.0
C12 C13 H13 120.0
N1 C14 C15 121.92(14)
N1 C14 C12 115.64(14)
C15 C14 C12 122.44(13)
C16 C15 C14 119.44(15)
C16 C15 H15 120.3
C14 C15 H15 120.3
C17 C16 C15 118.80(16)
C17 C16 H16 120.6
C15 C16 H16 120.6
C18 C17 C16 118.33(16)
C18 C17 H17 120.8
C16 C17 H17 120.8
N1 C18 C17 123.98(15)
N1 C18 H18 118.0
C17 C18 H18 118.0

loop_
_geom_bond_atom_site_label_1
_geom_bond_atom_site_label_2
_geom_bond_distance
S1 O1 1.4381(11)
S1 O2 1.4396(12)
S1 C1 1.7647(15)
S1 C8 1.7676(15)
N1 C18 1.342(2)
N1 C14 1.347(2)
C1 C2 1.387(2)
C1 C6 1.396(2)
C2 C3 1.389(2)
C2 H2 0.9500
C3 C4 1.389(2)
C3 H3 0.9500
C4 C5 1.397(2)
C4 C7 1.504(2)
C5 C6 1.381(2)
C5 H5 0.9500
C6 H6 0.9500
C7 H7A 0.9800
C7 H7B 0.9800
C7 H7C 0.9800
C8 C9 1.390(2)
C8 C13 1.390(2)
C9 C10 1.388(2)
C9 H9 0.9500
C10 C11 1.386(2)
C10 H10 0.9500
C11 C12 1.398(2)
C11 H11 0.9500
C12 C13 1.397(2)
C12 C14 1.497(2)
C13 H13 0.9500
C14 C15 1.393(2)
C15 C16 1.385(2)
C15 H15 0.9500
C16 C17 1.382(2)
C16 H16 0.9500
C17 C18 1.378(3)
C17 H17 0.9500
C18 H18 0.9500

loop_
_geom_torsion_atom_site_label_1
_geom_torsion_atom_site_label_2
_geom_torsion_atom_site_label_3
_geom_torsion_atom_site_label_4
_geom_torsion
O1 S1 C1 C2 -0.34(14)
O2 S1 C1 C2 -129.95(12)
C8 S1 C1 C2 115.88(12)
O1 S1 C1 C6 176.07(12)
O2 S1 C1 C6 46.46(13)
C8 S1 C1 C6 -67.70(13)
C6 C1 C2 C3 -2.4(2)
S1 C1 C2 C3 173.92(11)
C1 C2 C3 C4 1.2(2)
C2 C3 C4 C5 0.8(2)
C2 C3 C4 C7 -179.59(14)
C3 C4 C5 C6 -1.7(2)
C7 C4 C5 C6 178.69(15)
C4 C5 C6 C1 0.5(2)
C2 C1 C6 C5 1.6(2)
S1 C1 C6 C5 -174.79(12)
O1 S1 C8 C9 26.10(14)
O2 S1 C8 C9 155.79(12)
C1 S1 C8 C9 -89.96(13)
O1 S1 C8 C13 -154.27(12)
O2 S1 C8 C13 -24.57(14)
C1 S1 C8 C13 89.67(13)
C13 C8 C9 C10 0.7(2)
S1 C8 C9 C10 -179.66(12)
C8 C9 C10 C11 -0.2(2)
C9 C10 C11 C12 -0.5(2)
C10 C11 C12 C13 0.7(2)
C10 C11 C12 C14 179.93(14)
C9 C8 C13 C12 -0.5(2)
S1 C8 C13 C12 179.87(11)
C11 C12 C13 C8 -0.2(2)
C14 C12 C13 C8 -179.44(13)
C18 N1 C14 C15 0.0(2)
C18 N1 C14 C12 179.46(14)
C13 C12 C14 N1 -175.89(13)
C11 C12 C14 N1 4.9(2)
C13 C12 C14 C15 3.6(2)
C11 C12 C14 C15 -175.63(14)
N1 C14 C15 C16 0.4(2)
C12 C14 C15 C16 -179.02(14)
C14 C15 C16 C17 -0.5(2)
C15 C16 C17 C18 0.2(2)
C14 N1 C18 C17 -0.3(2)
C16 C17 C18 N1 0.2(3)

loop_
_cod_related_entry_id
_cod_related_entry_database
_cod_related_entry_code
1 ChemSpider 30660288
